data_7241099
loop_
_publ_author_name
'Alvarez-Lorenzo, Carmen'
'Castineiras, Alfonso'
'Frontera, Antonio'
'Garcia-Santos, Isabel'
'Gonz\'alez-P\'erez, Josefa Maria'
'Niclos-Gutierrez, Juan'
'Rodr\'iguez-Gonz\'alez, Iria'
'Vilchez, Esther'
'Zar\;eba, Jan Kazimierz'

_publ_section_title
;
 Recurrent motifs in pharmaceutical cocrystals involving Glycolic acid:
 X-ray characterization, Hirshfeld surface analysis and DFT calculations
;
_journal_name_full CrystEngComm
_journal_paper_doi 10.1039/D0CE01064B
_journal_year 2020
_chemical_formula_moiety '2(C6 H6 N2 O), C2 H4 O3'
_chemical_formula_sum 'C14 H16 N4 O5'
_chemical_formula_weight 320.31
_space_group_crystal_system orthorhombic
_space_group_IT_number 61
_space_group_name_Hall '-P 2ac 2ab'
_space_group_name_H-M_alt 'P b c a'
_atom_sites_solution_hydrogens difmap
_atom_sites_solution_primary direct
_atom_sites_solution_secondary difmap
_audit_creation_method SHELXL-2013
_audit_update_record
;
2014-07-01 deposited with the CCDC.	2020-08-21 downloaded from the CCDC.
;
_cell_angle_alpha 90
_cell_angle_beta 90
_cell_angle_gamma 90
_cell_formula_units_Z 8
_cell_length_a 14.4343(12)
_cell_length_b 12.3390(12)
_cell_length_c 16.3675(11)
_cell_measurement_reflns_used 1942
_cell_measurement_temperature 100(2)
_cell_measurement_theta_max 30.31
_cell_measurement_theta_min 2.5
_cell_volume 2915.1(4)
_computing_cell_refinement 'APPEX2 Software (Bruker, 2013)'
_computing_data_collection 'APPEX2 Software (Bruker, 2013)'
_computing_data_reduction 'APPEX2 Software (Bruker, 2013)'
_computing_molecular_graphics 'PLATON (Spek, 2009)'
_computing_publication_material 'SHELXL-2013 (Sheldrick, 2013)'
_computing_structure_refinement 'SHELXL-2013 (Sheldrick, 2013)'
_computing_structure_solution 'SHELXS-2013 (Sheldrick, 2013)'
_diffrn_ambient_temperature 100(2)
_diffrn_measured_fraction_theta_full 1.000
_diffrn_measured_fraction_theta_max 0.998
_diffrn_measurement_device_type 'Bruker Kappa APEXII CCD'
_diffrn_measurement_method 'omega and phi scans'
_diffrn_radiation_type MoK\a
_diffrn_radiation_wavelength 0.71073
_diffrn_reflns_av_R_equivalents 0.0483
_diffrn_reflns_av_unetI/netI 0.0249
_diffrn_reflns_Laue_measured_fraction_full 1.000
_diffrn_reflns_Laue_measured_fraction_max 0.998
_diffrn_reflns_limit_h_max 20
_diffrn_reflns_limit_h_min 0
_diffrn_reflns_limit_k_max 17
_diffrn_reflns_limit_k_min 0
_diffrn_reflns_limit_l_max 23
_diffrn_reflns_limit_l_min 0
_diffrn_reflns_number 35298
_diffrn_reflns_point_group_measured_fraction_full 1.000
_diffrn_reflns_point_group_measured_fraction_max 0.998
_diffrn_reflns_theta_full 25.242
_diffrn_reflns_theta_max 30.507
_diffrn_reflns_theta_min 2.489
_diffrn_source 'fine-focus sealed tube'
_exptl_absorpt_coefficient_mu 0.113
_exptl_absorpt_correction_T_max 1.000
_exptl_absorpt_correction_T_min 0.917
_exptl_absorpt_correction_type multi-scan
_exptl_absorpt_process_details SADABS
_exptl_crystal_colour Colourless
_exptl_crystal_density_diffrn 1.460
_exptl_crystal_description plate
_exptl_crystal_F_000 1344
_exptl_crystal_size_max 0.260
_exptl_crystal_size_mid 0.260
_exptl_crystal_size_min 0.140
_refine_diff_density_max 0.445
_refine_diff_density_min -0.352
_refine_diff_density_rms 0.057
_refine_ls_extinction_method none
_refine_ls_goodness_of_fit_ref 1.046
_refine_ls_hydrogen_treatment constr
_refine_ls_matrix_type full
_refine_ls_number_parameters 208
_refine_ls_number_reflns 4439
_refine_ls_number_restraints 0
_refine_ls_restrained_S_all 1.046
_refine_ls_R_factor_all 0.0560
_refine_ls_R_factor_gt 0.0401
_refine_ls_shift/su_max 0.000
_refine_ls_shift/su_mean 0.000
_refine_ls_structure_factor_coef Fsqd
_refine_ls_weighting_details 'w=1/[\s^2^(Fo^2^)+(0.0563P)^2^+0.9500P] where P=(Fo^2^+2Fc^2^)/3'
_refine_ls_weighting_scheme calc
_refine_ls_wR_factor_gt 0.1027
_refine_ls_wR_factor_ref 0.1140
_reflns_Friedel_coverage 0.000
_reflns_number_gt 3427
_reflns_number_total 4439
_reflns_threshold_expression 'I > 2\s(I)'
_cod_data_source_file d0ce01064b2.cif
_cod_data_source_block 14evi01
_cod_database_code 7241099
_shelx_space_group_comment
;
The symmetry employed for this shelxl refinement is uniquely defined
by the following loop, which should always be used as a source of
symmetry information in preference to the above space-group names.
They are only intended as comments.
;
_shelx_estimated_absorpt_t_min 0.971
_shelx_estimated_absorpt_t_max 0.984

loop_
_space_group_symop_operation_xyz
'x, y, z'
'-x+1/2, -y, z+1/2'
'x+1/2, -y+1/2, -z'
'-x, y+1/2, -z+1/2'
'-x, -y, -z'
'x-1/2, y, -z-1/2'
'-x-1/2, y-1/2, z'
'x, -y-1/2, z-1/2'

loop_
_atom_site_label
_atom_site_type_symbol
_atom_site_fract_x
_atom_site_fract_y
_atom_site_fract_z
_atom_site_U_iso_or_equiv
_atom_site_adp_type
_atom_site_occupancy
_atom_site_site_symmetry_order
_atom_site_calc_flag
_atom_site_refinement_flags_posn
_atom_site_refinement_flags_adp
_atom_site_refinement_flags_occupancy
_atom_site_disorder_assembly
_atom_site_disorder_group
O10 O 0.34220(6) 0.49362(7) 0.41197(5) 0.02015(19) Uani 1 1 d . . . . .
N10 N 0.36572(7) 0.34909(8) 0.49414(6) 0.0162(2) Uani 1 1 d . . . . .
H10A H 0.3673 0.2822 0.5006 0.019 Uiso 1 1 d R U . . .
H10B H 0.3785 0.3944 0.5346 0.019 Uiso 1 1 d R U . . .
N14 N 0.31763(7) 0.30019(8) 0.20716(6) 0.01468(19) Uani 1 1 d . . . . .
C11 C 0.34411(7) 0.39456(9) 0.42286(6) 0.0135(2) Uani 1 1 d . . . . .
C12 C 0.32186(7) 0.32025(9) 0.35325(6) 0.0115(2) Uani 1 1 d . . . . .
C13 C 0.33530(7) 0.35886(9) 0.27410(6) 0.0132(2) Uani 1 1 d . . . . .
H13 H 0.3582 0.4305 0.2673 0.016 Uiso 1 1 d R U . . .
C15 C 0.28511(8) 0.19953(9) 0.21793(7) 0.0151(2) Uani 1 1 d . . . . .
H15 H 0.2718 0.1571 0.1709 0.018 Uiso 1 1 d R U . . .
C16 C 0.26994(8) 0.15428(9) 0.29399(7) 0.0146(2) Uani 1 1 d . . . . .
H16 H 0.2470 0.0824 0.2989 0.018 Uiso 1 1 d R U . . .
C17 C 0.28884(7) 0.21552(9) 0.36297(6) 0.0132(2) Uani 1 1 d . . . . .
H17 H 0.2793 0.1863 0.4160 0.016 Uiso 1 1 d R U . . .
O20 O 0.10635(6) 0.49631(7) 0.12885(5) 0.01916(19) Uani 1 1 d . . . . .
N20 N 0.11543(7) 0.35604(8) 0.04038(6) 0.0171(2) Uani 1 1 d . . . . .
H20A H 0.1306 0.4018 0.0021 0.020 Uiso 1 1 d R U . . .
H20B H 0.1149 0.2880 0.0333 0.020 Uiso 1 1 d R U . . .
N24 N 0.06840(6) 0.29191(8) 0.32593(5) 0.01304(19) Uani 1 1 d . . . . .
C21 C 0.09996(7) 0.39828(9) 0.11413(6) 0.0128(2) Uani 1 1 d . . . . .
C22 C 0.07465(7) 0.32126(9) 0.18109(6) 0.0112(2) Uani 1 1 d . . . . .
C23 C 0.08836(7) 0.35461(9) 0.26148(6) 0.0119(2) Uani 1 1 d . . . . .
H23 H 0.1129 0.4249 0.2710 0.014 Uiso 1 1 d R U . . .
C25 C 0.03293(7) 0.19328(9) 0.31242(6) 0.0140(2) Uani 1 1 d . . . . .
H25 H 0.0191 0.1484 0.3580 0.017 Uiso 1 1 d R U . . .
C26 C 0.01545(7) 0.15413(9) 0.23451(7) 0.0140(2) Uani 1 1 d . . . . .
H26 H -0.0105 0.0841 0.2269 0.017 Uiso 1 1 d R U . . .
C27 C 0.03652(7) 0.21915(9) 0.16785(6) 0.0124(2) Uani 1 1 d . . . . .
H27 H 0.0251 0.1943 0.1139 0.015 Uiso 1 1 d R U . . .
O11 O 0.11618(6) 0.13352(6) -0.03176(5) 0.01609(17) Uani 1 1 d . . . . .
H11A H 0.0971 0.1606 -0.0850 0.024 Uiso 1 1 d R U . . .
O12 O 0.07660(6) -0.02855(7) -0.08255(5) 0.01755(18) Uani 1 1 d . . . . .
O13 O 0.13690(7) -0.13045(7) 0.05383(5) 0.02091(19) Uani 1 1 d . . . . .
H13A H 0.1544 -0.1526 0.1055 0.031 Uiso 1 1 d R U . . .
C1 C 0.10880(7) 0.02676(9) -0.02825(6) 0.0120(2) Uani 1 1 d . . . . .
C2 C 0.14578(8) -0.01762(9) 0.05124(6) 0.0141(2) Uani 1 1 d . . . . .
H2A H 0.2119 0.0024 0.0571 0.017 Uiso 1 1 d R U . . .
H2B H 0.1113 0.0148 0.0974 0.017 Uiso 1 1 d R U . . .

loop_
_atom_site_aniso_label
_atom_site_aniso_U_11
_atom_site_aniso_U_22
_atom_site_aniso_U_33
_atom_site_aniso_U_23
_atom_site_aniso_U_13
_atom_site_aniso_U_12
O10 0.0337(5) 0.0108(4) 0.0159(4) 0.0011(3) -0.0058(3) -0.0001(3)
N10 0.0252(5) 0.0101(5) 0.0132(4) 0.0016(3) -0.0046(4) 0.0004(4)
N14 0.0180(4) 0.0141(5) 0.0120(4) 0.0006(3) 0.0015(3) 0.0020(3)
C11 0.0150(5) 0.0123(5) 0.0133(5) 0.0013(4) 0.0001(4) -0.0003(4)
C12 0.0116(4) 0.0107(5) 0.0121(5) 0.0007(4) -0.0002(4) 0.0014(4)
C13 0.0154(5) 0.0106(5) 0.0135(5) 0.0020(4) 0.0010(4) 0.0004(4)
C15 0.0162(5) 0.0143(5) 0.0147(5) -0.0026(4) -0.0003(4) 0.0016(4)
C16 0.0154(5) 0.0108(5) 0.0177(5) 0.0004(4) 0.0011(4) -0.0006(4)
C17 0.0137(5) 0.0122(5) 0.0138(5) 0.0025(4) 0.0014(4) 0.0010(4)
O20 0.0323(5) 0.0091(4) 0.0161(4) -0.0012(3) 0.0032(3) -0.0020(3)
N20 0.0277(5) 0.0095(5) 0.0141(4) -0.0009(3) 0.0038(4) -0.0022(4)
N24 0.0145(4) 0.0121(5) 0.0126(4) -0.0005(3) -0.0006(3) -0.0002(3)
C21 0.0139(5) 0.0108(5) 0.0136(5) -0.0004(4) 0.0001(4) -0.0006(4)
C22 0.0122(4) 0.0095(5) 0.0118(4) -0.0015(4) 0.0004(3) 0.0003(3)
C23 0.0132(5) 0.0091(5) 0.0133(5) -0.0014(4) -0.0004(4) -0.0003(4)
C25 0.0152(5) 0.0118(5) 0.0148(5) 0.0010(4) 0.0004(4) -0.0003(4)
C26 0.0152(5) 0.0096(5) 0.0173(5) -0.0008(4) -0.0002(4) -0.0023(4)
C27 0.0128(5) 0.0115(5) 0.0129(5) -0.0023(4) -0.0007(4) -0.0004(4)
O11 0.0262(4) 0.0097(4) 0.0123(4) 0.0002(3) -0.0039(3) 0.0003(3)
O12 0.0243(4) 0.0141(4) 0.0143(4) -0.0029(3) -0.0032(3) -0.0011(3)
O13 0.0415(5) 0.0091(4) 0.0122(4) 0.0004(3) -0.0045(3) 0.0012(3)
C1 0.0136(5) 0.0112(5) 0.0111(4) -0.0013(4) 0.0011(3) 0.0008(4)
C2 0.0207(5) 0.0101(5) 0.0115(5) -0.0004(4) -0.0021(4) 0.0007(4)

loop_
_atom_type_symbol
_atom_type_description
_atom_type_scat_dispersion_real
_atom_type_scat_dispersion_imag
_atom_type_scat_source
C C 0.0033 0.0016 'International Tables Vol C Tables 4.2.6.8 and 6.1.1.4'
H H 0.0000 0.0000 'International Tables Vol C Tables 4.2.6.8 and 6.1.1.4'
N N 0.0061 0.0033 'International Tables Vol C Tables 4.2.6.8 and 6.1.1.4'
O O 0.0106 0.0060 'International Tables Vol C Tables 4.2.6.8 and 6.1.1.4'

loop_
_geom_angle_atom_site_label_1
_geom_angle_atom_site_label_2
_geom_angle_atom_site_label_3
_geom_angle
_geom_angle_site_symmetry_1
_geom_angle_site_symmetry_3
_geom_angle_publ_flag
C11 N10 H10A 122.4 . . ?
C11 N10 H10B 116.0 . . ?
H10A N10 H10B 121.6 . . ?
C13 N14 C15 117.45(9) . . ?
O10 C11 N10 123.26(10) . . ?
O10 C11 C12 119.43(9) . . ?
N10 C11 C12 117.32(10) . . ?
C17 C12 C13 118.22(10) . . ?
C17 C12 C11 123.87(9) . . ?
C13 C12 C11 117.91(10) . . ?
N14 C13 C12 123.35(10) . . ?
N14 C13 H13 118.3 . . ?
C12 C13 H13 118.3 . . ?
N14 C15 C16 123.27(10) . . ?
N14 C15 H15 118.4 . . ?
C16 C15 H15 118.4 . . ?
C15 C16 C17 118.85(10) . . ?
C15 C16 H16 120.6 . . ?
C17 C16 H16 120.6 . . ?
C16 C17 C12 118.85(10) . . ?
C16 C17 H17 120.6 . . ?
C12 C17 H17 120.6 . . ?
C21 N20 H20A 116.1 . . ?
C21 N20 H20B 120.6 . . ?
H20A N20 H20B 123.1 . . ?
C25 N24 C23 118.50(9) . . ?
O20 C21 N20 123.10(10) . . ?
O20 C21 C22 119.79(9) . . ?
N20 C21 C22 117.11(9) . . ?
C27 C22 C23 118.09(9) . . ?
C27 C22 C21 123.89(9) . . ?
C23 C22 C21 118.01(9) . . ?
N24 C23 C22 122.87(10) . . ?
N24 C23 H23 118.5 . . ?
C22 C23 H23 118.6 . . ?
N24 C25 C26 122.56(10) . . ?
N24 C25 H25 118.7 . . ?
C26 C25 H25 118.7 . . ?
C25 C26 C27 118.79(10) . . ?
C25 C26 H26 120.6 . . ?
C27 C26 H26 120.6 . . ?
C26 C27 C22 119.17(9) . . ?
C26 C27 H27 120.4 . . ?
C22 C27 H27 120.4 . . ?
C1 O11 H11A 111.0 . . ?
C2 O13 H13A 107.3 . . ?
O12 C1 O11 124.00(10) . . ?
O12 C1 C2 124.26(10) . . ?
O11 C1 C2 111.73(9) . . ?
O13 C2 C1 110.79(9) . . ?
O13 C2 H2A 109.5 . . ?
C1 C2 H2A 109.5 . . ?
O13 C2 H2B 109.5 . . ?
C1 C2 H2B 109.5 . . ?
H2A C2 H2B 108.1 . . ?

loop_
_geom_bond_atom_site_label_1
_geom_bond_atom_site_label_2
_geom_bond_distance
_geom_bond_site_symmetry_2
_geom_bond_publ_flag
O10 C11 1.2355(13) . ?
N10 C11 1.3316(14) . ?
N10 H10A 0.8330 . ?
N10 H10B 0.8865 . ?
N14 C13 1.3376(14) . ?
N14 C15 1.3394(15) . ?
C11 C12 1.4972(15) . ?
C12 C17 1.3865(15) . ?
C12 C13 1.3939(14) . ?
C13 H13 0.9500 . ?
C15 C16 1.3819(15) . ?
C15 H15 0.9500 . ?
C16 C17 1.3856(15) . ?
C16 H16 0.9500 . ?
C17 H17 0.9500 . ?
O20 C21 1.2368(13) . ?
N20 C21 1.3337(14) . ?
N20 H20A 0.8708 . ?
N20 H20B 0.8470 . ?
N24 C25 1.3386(14) . ?
N24 C23 1.3396(14) . ?
C21 C22 1.4960(15) . ?
C22 C27 1.3918(15) . ?
C22 C23 1.3927(14) . ?
C23 H23 0.9500 . ?
C25 C26 1.3867(15) . ?
C25 H25 0.9500 . ?
C26 C27 1.3880(15) . ?
C26 H26 0.9500 . ?
C27 H27 0.9500 . ?
O11 C1 1.3229(13) . ?
O11 H11A 0.9728 . ?
O12 C1 1.2130(13) . ?
O13 C2 1.3987(13) . ?
O13 H13A 0.9245 . ?
C1 C2 1.5091(15) . ?
C2 H2A 0.9900 . ?
C2 H2B 0.9900 . ?

loop_
_geom_hbond_atom_site_label_D
_geom_hbond_atom_site_label_H
_geom_hbond_atom_site_label_A
_geom_hbond_distance_DH
_geom_hbond_distance_HA
_geom_hbond_distance_DA
_geom_hbond_angle_DHA
_geom_hbond_site_symmetry_A
N10 H10A O13 0.83 2.07 2.8694(13) 162.1 2
N10 H10B O20 0.89 2.06 2.9433(13) 174.0 2_565
C16 H16 O10 0.95 2.51 3.2061(14) 130.5 7_655
N20 H20A O10 0.87 2.00 2.8692(13) 176.7 2_564
N20 H20B O11 0.85 2.18 2.9888(13) 158.6 .
C25 H25 O20 0.95 2.62 3.2974(14) 128.9 4_545
C26 H26 O12 0.95 2.64 3.2177(13) 119.7 5
O11 H11A N24 0.97 1.63 2.5976(12) 178.2 8_565
O13 H13A N14 0.92 1.81 2.7317(12) 176.8 7_655

loop_
_geom_torsion_atom_site_label_1
_geom_torsion_atom_site_label_2
_geom_torsion_atom_site_label_3
_geom_torsion_atom_site_label_4
_geom_torsion
_geom_torsion_site_symmetry_1
_geom_torsion_site_symmetry_2
_geom_torsion_site_symmetry_3
_geom_torsion_site_symmetry_4
_geom_torsion_publ_flag
O10 C11 C12 C17 -155.32(11) . . . . ?
N10 C11 C12 C17 25.05(15) . . . . ?
O10 C11 C12 C13 24.75(15) . . . . ?
N10 C11 C12 C13 -154.88(10) . . . . ?
C15 N14 C13 C12 0.22(16) . . . . ?
C17 C12 C13 N14 0.27(16) . . . . ?
C11 C12 C13 N14 -179.79(10) . . . . ?
C13 N14 C15 C16 -0.46(16) . . . . ?
N14 C15 C16 C17 0.18(17) . . . . ?
C15 C16 C17 C12 0.33(16) . . . . ?
C13 C12 C17 C16 -0.54(15) . . . . ?
C11 C12 C17 C16 179.53(10) . . . . ?
O20 C21 C22 C27 158.02(10) . . . . ?
N20 C21 C22 C27 -22.51(15) . . . . ?
O20 C21 C22 C23 -20.65(15) . . . . ?
N20 C21 C22 C23 158.82(10) . . . . ?
C25 N24 C23 C22 -0.63(16) . . . . ?
C27 C22 C23 N24 1.52(16) . . . . ?
C21 C22 C23 N24 -179.73(10) . . . . ?
C23 N24 C25 C26 -0.54(16) . . . . ?
N24 C25 C26 C27 0.77(16) . . . . ?
C25 C26 C27 C22 0.16(16) . . . . ?
C23 C22 C27 C26 -1.23(15) . . . . ?
C21 C22 C27 C26 -179.90(10) . . . . ?
O12 C1 C2 O13 -0.61(15) . . . . ?
O11 C1 C2 O13 179.71(9) . . . . ?
